data_4038088
loop_
_publ_author_name
'Tong, Guanghu'
'Ding, Zhengwei'
'Liu, Zhi'
'Ding, You-Song'
'Xu, Liang'
'Zhang, Hailong'
'Li, Pengfei'

_publ_section_title
;
 Total Synthesis of Prostratin, a Bioactive Tigliane Diterpenoid: Access
 to Multi-Stereocenter Cyclohexanes from a Phenol.
;
_journal_issue 7
_journal_name_full 'The Journal of organic chemistry'
_journal_page_first 4813
_journal_page_last 4837
_journal_paper_doi 10.1021/acs.joc.0c00022
_journal_volume 85
_journal_year 2020
_chemical_formula_moiety 'C25 H38 O5'
_chemical_formula_sum 'C25 H38 O5'
_chemical_formula_weight 418.55
_space_group_crystal_system monoclinic
_space_group_IT_number 14
_space_group_name_Hall '-P 2ybc'
_space_group_name_H-M_alt 'P 1 21/c 1'
_atom_sites_solution_hydrogens geom
_atom_sites_solution_primary direct
_audit_creation_date 2018-01-26
_audit_creation_method
;
Olex2 1.2
(compiled 2017.08.10 svn.r3458 for OlexSys, GUI svn.r5381)
;
_cell_angle_alpha 90
_cell_angle_beta 97.877(9)
_cell_angle_gamma 90
_cell_formula_units_Z 8
_cell_length_a 13.878(7)
_cell_length_b 17.626(8)
_cell_length_c 20.717(10)
_cell_measurement_reflns_used 3352
_cell_measurement_temperature 296(2)
_cell_measurement_theta_max 20.18
_cell_measurement_theta_min 2.30
_cell_volume 5020(4)
_computing_cell_refinement 'SAINT v7.68A (Bruker, 2009)'
_computing_data_collection 'Bruker APEX2'
_computing_data_reduction 'SAINT v7.68A (Bruker, 2009)'
_computing_molecular_graphics 'Olex2 (Dolomanov et al., 2009)'
_computing_publication_material 'Olex2 (Dolomanov et al., 2009)'
_computing_structure_refinement 'XL (Sheldrick, 2008)'
_computing_structure_solution 'SIR2004 (Burla et al., 2007)'
_diffrn_ambient_temperature 296.15
_diffrn_measured_fraction_theta_full 0.996
_diffrn_measured_fraction_theta_max 0.996
_diffrn_measurement_device_type 'Bruker APEX-II CCD'
_diffrn_measurement_method '\f and \w scans'
_diffrn_radiation_monochromator graphite
_diffrn_radiation_type MoK\a
_diffrn_radiation_wavelength 0.71073
_diffrn_reflns_av_R_equivalents 0.0490
_diffrn_reflns_av_unetI/netI 0.0596
_diffrn_reflns_Laue_measured_fraction_full 0.996
_diffrn_reflns_Laue_measured_fraction_max 0.996
_diffrn_reflns_limit_h_max 16
_diffrn_reflns_limit_h_min -14
_diffrn_reflns_limit_k_max 21
_diffrn_reflns_limit_k_min -17
_diffrn_reflns_limit_l_max 24
_diffrn_reflns_limit_l_min -24
_diffrn_reflns_number 24898
_diffrn_reflns_point_group_measured_fraction_full 0.996
_diffrn_reflns_point_group_measured_fraction_max 0.996
_diffrn_reflns_theta_full 25.100
_diffrn_reflns_theta_max 25.100
_diffrn_reflns_theta_min 1.879
_diffrn_standards_number 0
_exptl_absorpt_coefficient_mu 0.075
_exptl_absorpt_correction_T_max 0.7453
_exptl_absorpt_correction_T_min 0.6579
_exptl_absorpt_correction_type multi-scan
_exptl_absorpt_process_details
;
SADABS-2008/1 (Bruker,2008) was used for absorption correction.
wR2(int) was 0.0849 before and 0.0510 after correction.
The Ratio of minimum to maximum transmission is 0.8827.
The \l/2 correction factor is 0.0015.
;
_exptl_crystal_colour COLORLESS
_exptl_crystal_density_diffrn 1.108
_exptl_crystal_density_method 'not measured'
_exptl_crystal_description BLOCK
_exptl_crystal_F_000 1824
_exptl_crystal_size_max 0.309
_exptl_crystal_size_mid 0.265
_exptl_crystal_size_min 0.143
_refine_diff_density_max 0.163
_refine_diff_density_min -0.152
_refine_diff_density_rms 0.037
_refine_ls_extinction_method none
_refine_ls_goodness_of_fit_ref 1.003
_refine_ls_hydrogen_treatment constr
_refine_ls_matrix_type full
_refine_ls_number_parameters 576
_refine_ls_number_reflns 8905
_refine_ls_number_restraints 28
_refine_ls_restrained_S_all 1.007
_refine_ls_R_factor_all 0.1122
_refine_ls_R_factor_gt 0.0566
_refine_ls_shift/su_max 0.001
_refine_ls_shift/su_mean 0.000
_refine_ls_structure_factor_coef Fsqd
_refine_ls_weighting_details 'w=1/[\s^2^(Fo^2^)+(0.0670P)^2^+0.3534P] where P=(Fo^2^+2Fc^2^)/3'
_refine_ls_weighting_scheme calc
_refine_ls_wR_factor_gt 0.1289
_refine_ls_wR_factor_ref 0.1567
_reflns_Friedel_coverage 0.000
_reflns_number_gt 4868
_reflns_number_total 8905
_reflns_threshold_expression 'I > 2\s(I)'
_cod_data_source_file jo0c00022_si_002.cif
_cod_data_source_block xb0490_0m
_cod_depositor_comments
;
The following automatic conversions were performed:

data item '_exptl_absorpt_correction_type' value 'Multi-scan' was
changed to 'multi-scan' in accordance with the
/home/data/users/saulius/crontab/automatic-downloads/rss-feeds/ACS/lib/dictionaries/cif_core.dic
dictionary named 'cif_core.dic' version 2.4.2 last updated on
2011-04-26.

Automatic conversion script
Id: cif_fix_values 7556 2019-12-06 15:28:31Z antanas 

 Adding full bibliography for 4038084--4038097.cif.
;
_cod_database_code 4038088
_shelx_shelxl_version_number 2014/7
_shelx_space_group_comment
;
The symmetry employed for this shelxl refinement is uniquely defined
by the following loop, which should always be used as a source of
symmetry information in preference to the above space-group names.
They are only intended as comments.
;
_shelx_estimated_absorpt_t_max 0.989
_shelx_estimated_absorpt_t_min 0.977
_olex2_refinement_description
;
1. Fixed Uiso
 At 1.2 times of:
  All C(H) groups, All C(H,H) groups
 At 1.5 times of:
  All C(H,H,H) groups, All O(H) groups
2. Restrained distances
 C34-C036 = C36A-C34
 1.5 with sigma of 0.02
 C37A-C36A = C37B-C036
 1.3 with sigma of 0.02
3. Uiso/Uaniso restraints and constraints
C37A \\sim C36A \\sim C34: within 2A with sigma of 0.01 and sigma for terminal
atoms of 0.02
C37B \\sim C036 \\sim C34: within 2A with sigma of 0.01 and sigma for terminal
atoms of 0.02
4. Others
 Sof(H34A)=Sof(C37B)=Sof(H37C)=Sof(H37D)=Sof(C036)=Sof(H036)=1-FVAR(1)
 Sof(H34)=Sof(C37A)=Sof(H37A)=Sof(H37B)=Sof(C36A)=Sof(H36A)=FVAR(1)
5.a Ternary CH refined with riding coordinates:
 C7(H7A), C9(H9), C13(H13), C15(H15), C16(H16), C32(H32), C34(H34), C34(H34A),
 C38(H38), C40(H40), C41(H41)
5.b Secondary CH2 refined with riding coordinates:
 C6(H6A,H6B), C14(H14A,H14B), C18(H18A,H18B), C22(H22A,H22B), C31(H31A,H31B),
 C39(H39A,H39B), C43(H43A,H43B), C47(H47A,H47B)
5.c Aromatic/amide H refined with riding coordinates:
 C10(H10), C36A(H36A), C036(H036)
5.d X=CH2 refined with riding coordinates:
 C11(H11A,H11B), C21(H21A,H21B), C37A(H37A,H37B), C46(H46A,H46B), C37B(H37C,
 H37D)
5.e Idealised Me refined as rotating group:
 C1(H1A,H1B,H1C), C3(H3A,H3B,H3C), C12(H12A,H12B,H12C), C20(H20A,H20B,H20C),
 C24(H24A,H24B,H24C), C25(H25A,H25B,H25C), C26(H26A,H26B,H26C), C28(H28A,H28B,
 H28C), C35(H35A,H35B,H35C), C45(H45A,H45B,H45C), C49(H49A,H49B,H49C), C50(H50A,
 H50B,H50C)
5.f Idealised tetrahedral OH refined as rotating group:
 O2(H2), O3(H3), O7(H7), O8(H8)
;
_olex2_submission_special_instructions 'No special instructions were received'

loop_
_space_group_symop_operation_xyz
'x, y, z'
'-x, y+1/2, -z+1/2'
'-x, -y, -z'
'x, -y-1/2, z-1/2'

loop_
_atom_site_label
_atom_site_type_symbol
_atom_site_fract_x
_atom_site_fract_y
_atom_site_fract_z
_atom_site_U_iso_or_equiv
_atom_site_adp_type
_atom_site_occupancy
_atom_site_site_symmetry_order
_atom_site_calc_flag
_atom_site_refinement_flags_posn
_atom_site_refinement_flags_adp
_atom_site_refinement_flags_occupancy
_atom_site_disorder_assembly
_atom_site_disorder_group
O1 O 0.13494(19) 0.74273(13) 0.40554(9) 0.1110(8) Uani 1 1 d . . . . .
O2 O -0.00647(13) 0.60398(8) 0.20979(8) 0.0615(5) Uani 1 1 d . . . . .
H2 H -0.0562 0.6115 0.1844 0.092 Uiso 1 1 calc GR . . . .
O3 O -0.10345(12) 0.67874(9) 0.10760(8) 0.0580(4) Uani 1 1 d . . . . .
H3 H -0.1228 0.7218 0.1137 0.087 Uiso 1 1 calc GR . . . .
O4 O -0.06196(12) 0.81228(9) 0.06944(8) 0.0640(5) Uani 1 1 d . . . . .
O5 O 0.04863(16) 0.91097(10) 0.06411(10) 0.0822(6) Uani 1 1 d . . . . .
O6 O 0.61467(19) 0.23044(14) -0.10206(10) 0.1173(9) Uani 1 1 d . . . . .
O7 O 0.44968(12) 0.09286(9) 0.06522(9) 0.0662(5) Uani 1 1 d . . . . .
H7 H 0.3977 0.1065 0.0760 0.099 Uiso 1 1 calc GR . . . .
O8 O 0.36197(12) 0.17991(8) 0.14949(8) 0.0605(5) Uani 1 1 d . . . . .
H8 H 0.3458 0.2244 0.1438 0.091 Uiso 1 1 calc GR . . . .
O9 O 0.41802(12) 0.30845(8) 0.19755(8) 0.0585(5) Uani 1 1 d . . . . .
O10 O 0.54064(15) 0.39958(10) 0.21793(8) 0.0723(5) Uani 1 1 d . . . . .
C1 C 0.0522(3) 0.91038(16) 0.24882(16) 0.1015(11) Uani 1 1 d . . . . .
H1A H 0.0969 0.9197 0.2182 0.152 Uiso 1 1 calc GR . . . .
H1B H 0.0393 0.9570 0.2700 0.152 Uiso 1 1 calc GR . . . .
H1C H -0.0075 0.8904 0.2263 0.152 Uiso 1 1 calc GR . . . .
C2 C 0.0960(2) 0.85401(16) 0.29897(13) 0.0701(8) Uani 1 1 d . . . . .
C3 C 0.1663(3) 0.89088(18) 0.35356(15) 0.1027(11) Uani 1 1 d . . . . .
H3A H 0.1306 0.9230 0.3792 0.154 Uiso 1 1 calc GR . . . .
H3B H 0.2134 0.9206 0.3349 0.154 Uiso 1 1 calc GR . . . .
H3C H 0.1990 0.8521 0.3808 0.154 Uiso 1 1 calc GR . . . .
C4 C 0.07654(18) 0.77929(14) 0.29579(11) 0.0546(6) Uani 1 1 d . . . . .
C5 C 0.1161(2) 0.72573(16) 0.34778(13) 0.0678(7) Uani 1 1 d . . . . .
C6 C 0.1324(2) 0.64647(15) 0.32520(12) 0.0699(8) Uani 1 1 d . . . . .
H6A H 0.0756 0.6158 0.3296 0.084 Uiso 1 1 calc R . . . .
H6B H 0.1877 0.6244 0.3525 0.084 Uiso 1 1 calc R . . . .
C7 C 0.15118(18) 0.64552(13) 0.25398(11) 0.0561(6) Uani 1 1 d . . . . .
H7A H 0.2003 0.6843 0.2491 0.067 Uiso 1 1 calc R . . . .
C8 C 0.05622(17) 0.66862(11) 0.21022(10) 0.0453(6) Uani 1 1 d . . . . .
C9 C 0.00848(17) 0.74086(12) 0.24023(11) 0.0486(6) Uani 1 1 d . . . . .
H9 H -0.0052 0.7782 0.2051 0.058 Uiso 1 1 calc R . . . .
C10 C -0.0869(2) 0.72406(16) 0.26526(13) 0.0690(8) Uani 1 1 d . . . . .
H10 H -0.0878 0.6853 0.2956 0.083 Uiso 1 1 calc R . . . .
C11 C -0.1681(3) 0.7607(2) 0.24688(19) 0.1101(12) Uani 1 1 d . . . . .
H11A H -0.1696 0.7997 0.2166 0.132 Uiso 1 1 calc R . . . .
H11B H -0.2243 0.7476 0.2641 0.132 Uiso 1 1 calc R . . . .
C12 C 0.1924(2) 0.56841(16) 0.23646(15) 0.0930(10) Uani 1 1 d . . . . .
H12A H 0.1446 0.5296 0.2391 0.139 Uiso 1 1 calc GR . . . .
H12B H 0.2497 0.5571 0.2664 0.139 Uiso 1 1 calc GR . . . .
H12C H 0.2088 0.5704 0.1929 0.139 Uiso 1 1 calc GR . . . .
C13 C 0.07882(16) 0.68430(12) 0.13994(10) 0.0476(6) Uani 1 1 d . . . . .
H13 H 0.1218 0.6431 0.1300 0.057 Uiso 1 1 calc R . . . .
C14 C 0.13433(18) 0.75860(13) 0.12986(11) 0.0575(7) Uani 1 1 d . . . . .
H14A H 0.1155 0.7984 0.1579 0.069 Uiso 1 1 calc R . . . .
H14B H 0.2040 0.7508 0.1396 0.069 Uiso 1 1 calc R . . . .
C15 C 0.10632(19) 0.77977(14) 0.05829(12) 0.0576(7) Uani 1 1 d . . . . .
H15 H 0.1440 0.7483 0.0318 0.069 Uiso 1 1 calc R . . . .
C16 C -0.00085(19) 0.75618(13) 0.04449(11) 0.0557(6) Uani 1 1 d . . . . .
H16 H -0.0207 0.7476 -0.0022 0.067 Uiso 1 1 calc R . . . .
C17 C -0.01009(18) 0.68284(12) 0.08376(11) 0.0494(6) Uani 1 1 d . . . . .
C18 C -0.0036(2) 0.61202(13) 0.04019(12) 0.0611(7) Uani 1 1 d . . . . .
H18A H 0.0555 0.6160 0.0203 0.073 Uiso 1 1 calc R . . . .
H18B H 0.0029 0.5677 0.0681 0.073 Uiso 1 1 calc R . . . .
C19 C -0.0873(2) 0.59842(14) -0.01337(14) 0.0680(8) Uani 1 1 d . . . . .
C20 C -0.1736(3) 0.55651(17) 0.00422(15) 0.0997(11) Uani 1 1 d . . . . .
H20A H -0.2193 0.5482 -0.0343 0.150 Uiso 1 1 calc GR . . . .
H20B H -0.2039 0.5859 0.0349 0.150 Uiso 1 1 calc GR . . . .
H20C H -0.1531 0.5086 0.0234 0.150 Uiso 1 1 calc GR . . . .
C21 C -0.0826(3) 0.62081(19) -0.07383(15) 0.1036(11) Uani 1 1 d . . . . .
H21A H -0.1338 0.6105 -0.1065 0.124 Uiso 1 1 calc R . . . .
H21B H -0.0281 0.6468 -0.0836 0.124 Uiso 1 1 calc R . . . .
C22 C 0.1204(2) 0.86289(16) 0.04136(15) 0.0787(8) Uani 1 1 d . . . . .
H22A H 0.1847 0.8792 0.0608 0.094 Uiso 1 1 calc R . . . .
H22B H 0.1167 0.8680 -0.0055 0.094 Uiso 1 1 calc R . . . .
C23 C -0.0493(2) 0.88745(15) 0.04424(16) 0.0795(9) Uani 1 1 d . . . . .
C24 C -0.1131(3) 0.93855(16) 0.07910(19) 0.1119(12) Uani 1 1 d . . . . .
H24A H -0.0911 0.9374 0.1251 0.168 Uiso 1 1 calc GR . . . .
H24B H -0.1792 0.9211 0.0710 0.168 Uiso 1 1 calc GR . . . .
H24C H -0.1094 0.9895 0.0633 0.168 Uiso 1 1 calc GR . . . .
C25 C -0.0768(3) 0.89008(18) -0.02949(17) 0.1116(12) Uani 1 1 d . . . . .
H25A H -0.0705 0.9411 -0.0446 0.167 Uiso 1 1 calc GR . . . .
H25B H -0.1429 0.8735 -0.0407 0.167 Uiso 1 1 calc GR . . . .
H25C H -0.0344 0.8573 -0.0496 0.167 Uiso 1 1 calc GR . . . .
C26 C 0.6467(3) 0.3748(2) -0.04075(17) 0.1208(14) Uani 1 1 d . . . . .
H26A H 0.6856 0.3356 -0.0565 0.181 Uiso 1 1 calc GR . . . .
H26B H 0.6878 0.4082 -0.0125 0.181 Uiso 1 1 calc GR . . . .
H26C H 0.6143 0.4031 -0.0769 0.181 Uiso 1 1 calc GR . . . .
C27 C 0.5718(2) 0.33926(17) -0.00328(13) 0.0800(9) Uani 1 1 d . . . . .
C28 C 0.5244(3) 0.39558(18) 0.03777(18) 0.1337(16) Uani 1 1 d . . . . .
H28A H 0.4769 0.3699 0.0595 0.201 Uiso 1 1 calc GR . . . .
H28B H 0.4931 0.4347 0.0102 0.201 Uiso 1 1 calc GR . . . .
H28C H 0.5730 0.4178 0.0696 0.201 Uiso 1 1 calc GR . . . .
C29 C 0.54831(19) 0.26513(16) -0.00517(11) 0.0606(7) Uani 1 1 d . . . . .
C30 C 0.5882(2) 0.21103(18) -0.05004(13) 0.0732(8) Uani 1 1 d . . . . .
C31 C 0.5937(2) 0.13021(16) -0.02815(12) 0.0717(8) Uani 1 1 d . . . . .
H31A H 0.6469 0.1051 -0.0454 0.086 Uiso 1 1 calc R . . . .
H31B H 0.5339 0.1043 -0.0451 0.086 Uiso 1 1 calc R . . . .
C32 C 0.60944(18) 0.12487(13) 0.04618(11) 0.0549(6) Uani 1 1 d . . . . .
H32 H 0.6638 0.1585 0.0621 0.066 Uiso 1 1 calc R . . . .
C33 C 0.51802(17) 0.15479(13) 0.07390(11) 0.0487(6) Uani 1 1 d . . . . .
C34 C 0.47549(18) 0.22779(14) 0.03460(12) 0.0586(7) Uani 1 1 d D U . . .
H34 H 0.4582 0.2651 0.0661 0.070 Uiso 0.805(8) 1 calc R . P A 1
H34A H 0.4709 0.2649 0.0693 0.070 Uiso 0.195(8) 1 calc R . P A 2
C35 C 0.6393(2) 0.04372(14) 0.06759(14) 0.0772(8) Uani 1 1 d . . . . .
H35A H 0.6491 0.0410 0.1143 0.116 Uiso 1 1 calc GR . . . .
H35B H 0.6986 0.0306 0.0513 0.116 Uiso 1 1 calc GR . . . .
H35C H 0.5889 0.0090 0.0506 0.116 Uiso 1 1 calc GR . . . .
C37A C 0.3017(4) 0.2478(3) -0.0035(3) 0.151(3) Uani 0.805(8) 1 d D U P A 1
H37A H 0.3044 0.2859 0.0278 0.181 Uiso 0.805(8) 1 calc R . P A 1
H37B H 0.2434 0.2375 -0.0299 0.181 Uiso 0.805(8) 1 calc R . P A 1
C38 C 0.54330(17) 0.17151(12) 0.14768(11) 0.0478(6) Uani 1 1 d . . . . .
H38 H 0.5833 0.1287 0.1657 0.057 Uiso 1 1 calc R . . . .
C39 C 0.60516(18) 0.24299(13) 0.16558(11) 0.0553(6) Uani 1 1 d . . . . .
H39A H 0.6738 0.2321 0.1661 0.066 Uiso 1 1 calc R . . . .
H39B H 0.5867 0.2834 0.1346 0.066 Uiso 1 1 calc R . . . .
C40 C 0.58381(18) 0.26535(14) 0.23377(11) 0.0578(7) Uani 1 1 d . . . . .
H40 H 0.6204 0.2316 0.2658 0.069 Uiso 1 1 calc R . . . .
C41 C 0.47481(18) 0.24848(12) 0.23149(12) 0.0545(6) Uani 1 1 d . . . . .
H41 H 0.4574 0.2408 0.2753 0.065 Uiso 1 1 calc R . . . .
C42 C 0.45561(18) 0.17618(12) 0.18926(11) 0.0511(6) Uani 1 1 d . . . . .
C43 C 0.4553(2) 0.10487(14) 0.23279(13) 0.0699(8) Uani 1 1 d . . . . .
H43A H 0.4553 0.0605 0.2051 0.084 Uiso 1 1 calc R . . . .
H43B H 0.5155 0.1042 0.2627 0.084 Uiso 1 1 calc R . . . .
C44 C 0.3710(3) 0.09736(17) 0.2726(2) 0.0949(11) Uani 1 1 d . . . . .
C45 C 0.2812(3) 0.06122(19) 0.2379(2) 0.1348(16) Uani 1 1 d . . . . .
H45A H 0.2332 0.0574 0.2670 0.202 Uiso 1 1 calc GR . . . .
H45B H 0.2965 0.0114 0.2235 0.202 Uiso 1 1 calc GR . . . .
H45C H 0.2561 0.0916 0.2009 0.202 Uiso 1 1 calc GR . . . .
C46 C 0.3783(4) 0.1189(2) 0.3344(2) 0.1492(18) Uani 1 1 d . . . . .
H46A H 0.3263 0.1117 0.3576 0.179 Uiso 1 1 calc R . . . .
H46B H 0.4353 0.1412 0.3544 0.179 Uiso 1 1 calc R . . . .
C47 C 0.6082(2) 0.34749(15) 0.25311(13) 0.0715(8) Uani 1 1 d . . . . .
H47A H 0.6068 0.3536 0.2995 0.086 Uiso 1 1 calc R . . . .
H47B H 0.6735 0.3591 0.2443 0.086 Uiso 1 1 calc R . . . .
C48 C 0.4416(2) 0.38336(14) 0.22322(13) 0.0661(7) Uani 1 1 d . . . . .
C49 C 0.4186(2) 0.39069(17) 0.29345(14) 0.0902(10) Uani 1 1 d . . . . .
H49A H 0.4566 0.3546 0.3208 0.135 Uiso 1 1 calc GR . . . .
H49B H 0.3507 0.3810 0.2942 0.135 Uiso 1 1 calc GR . . . .
H49C H 0.4341 0.4411 0.3092 0.135 Uiso 1 1 calc GR . . . .
C50 C 0.3807(2) 0.43755(15) 0.17742(16) 0.0935(10) Uani 1 1 d . . . . .
H50A H 0.3958 0.4889 0.1906 0.140 Uiso 1 1 calc GR . . . .
H50B H 0.3129 0.4280 0.1790 0.140 Uiso 1 1 calc GR . . . .
H50C H 0.3947 0.4300 0.1338 0.140 Uiso 1 1 calc GR . . . .
C37B C 0.3428(13) 0.2271(9) -0.0661(8) 0.092(7) Uani 0.195(8) 1 d D U P A 2
H37C H 0.3848 0.2193 -0.0968 0.110 Uiso 0.195(8) 1 calc R . P A 2
H37D H 0.2762 0.2314 -0.0794 0.110 Uiso 0.195(8) 1 calc R . P A 2
C36A C 0.3833(5) 0.2070(4) -0.0107(3) 0.083(2) Uani 0.805(8) 1 d D U P A 1
H36A H 0.3826 0.1687 -0.0416 0.100 Uiso 0.805(8) 1 calc R . P A 1
C036 C 0.3770(17) 0.2317(16) -0.0047(12) 0.061(5) Uani 0.195(8) 1 d D U P A 2
H036 H 0.3282 0.2394 0.0212 0.073 Uiso 0.195(8) 1 calc R . P A 2

loop_
_atom_site_aniso_label
_atom_site_aniso_U_11
_atom_site_aniso_U_22
_atom_site_aniso_U_33
_atom_site_aniso_U_23
_atom_site_aniso_U_13
_atom_site_aniso_U_12
O1 0.153(2) 0.133(2) 0.0460(12) -0.0101(12) 0.0115(13) 0.0059(16)
O2 0.0661(13) 0.0445(9) 0.0704(12) 0.0086(8) -0.0031(9) -0.0085(8)
O3 0.0479(11) 0.0589(10) 0.0656(11) -0.0004(9) 0.0020(8) 0.0066(8)
O4 0.0617(12) 0.0452(10) 0.0844(12) 0.0052(8) 0.0081(9) 0.0120(8)
O5 0.0898(17) 0.0527(12) 0.1047(15) 0.0029(10) 0.0154(13) -0.0027(11)
O6 0.152(2) 0.138(2) 0.0711(14) -0.0037(13) 0.0486(15) -0.0238(17)
O7 0.0535(12) 0.0598(11) 0.0851(13) -0.0159(9) 0.0084(10) -0.0111(9)
O8 0.0484(11) 0.0513(10) 0.0816(12) 0.0012(9) 0.0079(9) 0.0026(8)
O9 0.0623(12) 0.0431(10) 0.0688(11) -0.0039(8) 0.0050(9) 0.0067(8)
O10 0.0856(16) 0.0588(11) 0.0723(12) -0.0078(9) 0.0101(11) -0.0110(11)
C1 0.139(3) 0.0505(18) 0.115(3) -0.0138(18) 0.020(2) 0.0010(19)
C2 0.075(2) 0.0688(19) 0.0720(19) -0.0209(15) 0.0291(16) -0.0092(16)
C3 0.116(3) 0.099(2) 0.097(2) -0.0462(19) 0.027(2) -0.038(2)
C4 0.0587(17) 0.0591(16) 0.0488(15) -0.0112(12) 0.0178(12) -0.0048(13)
C5 0.070(2) 0.086(2) 0.0489(17) -0.0047(15) 0.0158(14) -0.0086(15)
C6 0.072(2) 0.077(2) 0.0577(17) 0.0133(14) -0.0033(14) 0.0012(15)
C7 0.0582(17) 0.0568(15) 0.0510(15) -0.0008(12) -0.0012(12) 0.0084(12)
C8 0.0476(15) 0.0391(13) 0.0483(14) 0.0016(10) 0.0027(11) 0.0000(11)
C9 0.0450(15) 0.0487(14) 0.0536(14) -0.0012(11) 0.0128(11) 0.0004(11)
C10 0.059(2) 0.0731(18) 0.0794(19) -0.0057(15) 0.0233(15) -0.0068(15)
C11 0.066(2) 0.123(3) 0.147(3) -0.015(2) 0.038(2) 0.004(2)
C12 0.098(3) 0.084(2) 0.089(2) -0.0041(17) -0.0166(18) 0.0415(18)
C13 0.0450(15) 0.0474(14) 0.0499(14) -0.0039(11) 0.0044(11) 0.0091(11)
C14 0.0462(16) 0.0688(17) 0.0588(16) -0.0007(13) 0.0125(12) -0.0029(12)
C15 0.0605(18) 0.0605(16) 0.0547(15) 0.0035(12) 0.0185(13) 0.0048(13)
C16 0.0673(18) 0.0497(15) 0.0492(14) -0.0013(11) 0.0048(12) 0.0117(13)
C17 0.0504(16) 0.0473(14) 0.0496(14) -0.0029(11) 0.0036(12) 0.0081(11)
C18 0.0736(19) 0.0503(15) 0.0576(15) -0.0068(12) 0.0023(14) 0.0075(13)
C19 0.085(2) 0.0531(16) 0.0629(18) -0.0078(13) -0.0017(16) -0.0036(14)
C20 0.109(3) 0.088(2) 0.095(2) 0.0006(18) -0.009(2) -0.035(2)
C21 0.119(3) 0.124(3) 0.063(2) -0.0084(19) -0.0050(19) -0.025(2)
C22 0.082(2) 0.072(2) 0.085(2) 0.0124(16) 0.0230(17) -0.0048(17)
C23 0.081(2) 0.0450(17) 0.109(3) 0.0143(15) 0.0035(19) 0.0085(16)
C24 0.106(3) 0.0557(19) 0.176(4) 0.006(2) 0.027(3) 0.0295(19)
C25 0.135(3) 0.072(2) 0.117(3) 0.0388(19) -0.021(2) 0.001(2)
C26 0.146(4) 0.109(3) 0.110(3) 0.026(2) 0.026(3) -0.046(3)
C27 0.103(3) 0.069(2) 0.0665(19) 0.0180(15) 0.0080(17) -0.0065(18)
C28 0.229(5) 0.063(2) 0.119(3) 0.025(2) 0.059(3) 0.026(3)
C29 0.0602(18) 0.0731(19) 0.0469(15) 0.0084(13) 0.0019(13) 0.0015(14)
C30 0.071(2) 0.100(2) 0.0510(17) -0.0067(16) 0.0141(15) -0.0162(16)
C31 0.070(2) 0.082(2) 0.0645(18) -0.0201(15) 0.0147(14) -0.0066(15)
C32 0.0489(16) 0.0544(15) 0.0612(16) -0.0125(12) 0.0063(12) 0.0015(12)
C33 0.0424(15) 0.0475(14) 0.0548(15) -0.0041(11) 0.0017(11) -0.0005(11)
C34 0.0528(16) 0.0688(17) 0.0542(15) 0.0073(12) 0.0076(12) 0.0068(13)
C35 0.066(2) 0.0664(19) 0.099(2) -0.0200(15) 0.0103(16) 0.0128(15)
C37A 0.063(3) 0.211(6) 0.168(6) 0.091(4) -0.025(3) 0.014(4)
C38 0.0426(15) 0.0480(14) 0.0527(14) 0.0047(11) 0.0056(11) 0.0095(11)
C39 0.0468(15) 0.0641(16) 0.0553(15) -0.0085(12) 0.0071(12) -0.0023(12)
C40 0.0576(17) 0.0664(17) 0.0479(15) -0.0029(12) 0.0014(12) 0.0020(13)
C41 0.0629(18) 0.0523(15) 0.0493(14) 0.0048(12) 0.0116(12) 0.0059(13)
C42 0.0482(16) 0.0466(14) 0.0589(15) 0.0056(11) 0.0091(12) 0.0051(11)
C43 0.078(2) 0.0557(16) 0.0806(19) 0.0203(14) 0.0263(16) 0.0107(14)
C44 0.108(3) 0.063(2) 0.126(3) 0.0350(19) 0.058(2) 0.0103(19)
C45 0.112(3) 0.074(2) 0.234(5) 0.025(3) 0.078(3) -0.012(2)
C46 0.204(5) 0.148(4) 0.116(3) 0.036(3) 0.096(3) 0.014(3)
C47 0.070(2) 0.080(2) 0.0626(18) -0.0160(15) 0.0046(15) -0.0086(16)
C48 0.074(2) 0.0488(16) 0.0758(19) -0.0167(13) 0.0126(15) -0.0040(14)
C49 0.106(3) 0.081(2) 0.089(2) -0.0282(17) 0.0337(19) -0.0016(18)
C50 0.113(3) 0.0516(18) 0.113(2) -0.0041(16) 0.004(2) 0.0188(17)
C37B 0.077(11) 0.113(12) 0.081(12) 0.020(9) -0.006(9) 0.021(9)
C36A 0.060(3) 0.100(5) 0.084(4) 0.025(3) -0.011(3) 0.007(3)
C036 0.050(8) 0.077(9) 0.056(7) 0.005(7) 0.007(6) 0.023(7)

loop_
_atom_type_symbol
_atom_type_description
_atom_type_scat_dispersion_real
_atom_type_scat_dispersion_imag
_atom_type_scat_source
C C 0.0033 0.0016 'International Tables Vol C Tables 4.2.6.8 and 6.1.1.4'
H H 0.0000 0.0000 'International Tables Vol C Tables 4.2.6.8 and 6.1.1.4'
O O 0.0106 0.0060 'International Tables Vol C Tables 4.2.6.8 and 6.1.1.4'

loop_
_geom_angle_atom_site_label_1
_geom_angle_atom_site_label_2
_geom_angle_atom_site_label_3
_geom_angle
_geom_angle_site_symmetry_1
_geom_angle_site_symmetry_3
_geom_angle_publ_flag
C8 O2 H2 109.5 . . ?
C17 O3 H3 109.5 . . ?
C23 O4 C16 113.1(2) . . ?
C23 O5 C22 114.2(2) . . ?
C33 O7 H7 109.5 . . ?
C42 O8 H8 109.5 . . ?
C41 O9 C48 114.17(19) . . ?
C48 O10 C47 113.8(2) . . ?
H1A C1 H1B 109.5 . . ?
H1A C1 H1C 109.5 . . ?
H1B C1 H1C 109.5 . . ?
C2 C1 H1A 109.5 . . ?
C2 C1 H1B 109.5 . . ?
C2 C1 H1C 109.5 . . ?
C1 C2 C3 112.7(3) . . ?
C4 C2 C1 123.6(3) . . ?
C4 C2 C3 123.7(3) . . ?
C2 C3 H3A 109.5 . . ?
C2 C3 H3B 109.5 . . ?
C2 C3 H3C 109.5 . . ?
H3A C3 H3B 109.5 . . ?
H3A C3 H3C 109.5 . . ?
H3B C3 H3C 109.5 . . ?
C2 C4 C5 122.5(2) . . ?
C2 C4 C9 124.4(2) . . ?
C5 C4 C9 113.0(2) . . ?
O1 C5 C4 124.2(3) . . ?
O1 C5 C6 120.7(3) . . ?
C4 C5 C6 115.1(2) . . ?
C5 C6 H6A 109.4 . . ?
C5 C6 H6B 109.4 . . ?
C5 C6 C7 111.3(2) . . ?
H6A C6 H6B 108.0 . . ?
C7 C6 H6A 109.4 . . ?
C7 C6 H6B 109.4 . . ?
C6 C7 H7A 107.7 . . ?
C6 C7 C8 108.5(2) . . ?
C6 C7 C12 110.8(2) . . ?
C8 C7 H7A 107.7 . . ?
C12 C7 H7A 107.7 . . ?
C12 C7 C8 114.1(2) . . ?
O2 C8 C7 105.18(17) . . ?
O2 C8 C9 110.60(18) . . ?
O2 C8 C13 109.61(17) . . ?
C7 C8 C9 110.27(17) . . ?
C7 C8 C13 109.28(19) . . ?
C13 C8 C9 111.69(17) . . ?
C4 C9 C8 113.30(19) . . ?
C4 C9 H9 107.2 . . ?
C8 C9 H9 107.2 . . ?
C10 C9 C4 107.75(19) . . ?
C10 C9 C8 113.90(19) . . ?
C10 C9 H9 107.2 . . ?
C9 C10 H10 117.9 . . ?
C11 C10 C9 124.2(3) . . ?
C11 C10 H10 117.9 . . ?
C10 C11 H11A 120.0 . . ?
C10 C11 H11B 120.0 . . ?
H11A C11 H11B 120.0 . . ?
C7 C12 H12A 109.5 . . ?
C7 C12 H12B 109.5 . . ?
C7 C12 H12C 109.5 . . ?
H12A C12 H12B 109.5 . . ?
H12A C12 H12C 109.5 . . ?
H12B C12 H12C 109.5 . . ?
C8 C13 H13 105.7 . . ?
C8 C13 C17 116.77(19) . . ?
C14 C13 C8 116.39(17) . . ?
C14 C13 H13 105.7 . . ?
C14 C13 C17 105.54(18) . . ?
C17 C13 H13 105.7 . . ?
C13 C14 H14A 110.6 . . ?
C13 C14 H14B 110.6 . . ?
H14A C14 H14B 108.7 . . ?
C15 C14 C13 105.82(19) . . ?
C15 C14 H14A 110.6 . . ?
C15 C14 H14B 110.6 . . ?
C14 C15 H15 108.7 . . ?
C14 C15 C16 103.08(19) . . ?
C16 C15 H15 108.7 . . ?
C22 C15 C14 115.8(2) . . ?
C22 C15 H15 108.7 . . ?
C22 C15 C16 111.7(2) . . ?
O4 C16 C15 110.48(19) . . ?
O4 C16 H16 111.1 . . ?
O4 C16 C17 106.85(19) . . ?
C15 C16 H16 111.1 . . ?
C15 C16 C17 106.12(19) . . ?
C17 C16 H16 111.1 . . ?
O3 C17 C13 113.25(18) . . ?
O3 C17 C16 111.36(18) . . ?
O3 C17 C18 106.51(19) . . ?
C16 C17 C13 105.22(18) . . ?
C16 C17 C18 110.61(19) . . ?
C18 C17 C13 109.95(18) . . ?
C17 C18 H18A 108.0 . . ?
C17 C18 H18B 108.0 . . ?
H18A C18 H18B 107.3 . . ?
C19 C18 C17 117.1(2) . . ?
C19 C18 H18A 108.0 . . ?
C19 C18 H18B 108.0 . . ?
C20 C19 C18 117.4(2) . . ?
C21 C19 C18 121.0(3) . . ?
C21 C19 C20 121.5(3) . . ?
C19 C20 H20A 109.5 . . ?
C19 C20 H20B 109.5 . . ?
C19 C20 H20C 109.5 . . ?
H20A C20 H20B 109.5 . . ?
H20A C20 H20C 109.5 . . ?
H20B C20 H20C 109.5 . . ?
C19 C21 H21A 120.0 . . ?
C19 C21 H21B 120.0 . . ?
H21A C21 H21B 120.0 . . ?
O5 C22 C15 112.0(2) . . ?
O5 C22 H22A 109.2 . . ?
O5 C22 H22B 109.2 . . ?
C15 C22 H22A 109.2 . . ?
C15 C22 H22B 109.2 . . ?
H22A C22 H22B 107.9 . . ?
O4 C23 C24 105.4(3) . . ?
O4 C23 C25 111.4(2) . . ?
O5 C23 O4 108.7(2) . . ?
O5 C23 C24 106.6(3) . . ?
O5 C23 C25 112.2(3) . . ?
C24 C23 C25 112.2(3) . . ?
C23 C24 H24A 109.5 . . ?
C23 C24 H24B 109.5 . . ?
C23 C24 H24C 109.5 . . ?
H24A C24 H24B 109.5 . . ?
H24A C24 H24C 109.5 . . ?
H24B C24 H24C 109.5 . . ?
C23 C25 H25A 109.5 . . ?
C23 C25 H25B 109.5 . . ?
C23 C25 H25C 109.5 . . ?
H25A C25 H25B 109.5 . . ?
H25A C25 H25C 109.5 . . ?
H25B C25 H25C 109.5 . . ?
H26A C26 H26B 109.5 . . ?
H26A C26 H26C 109.5 . . ?
H26B C26 H26C 109.5 . . ?
C27 C26 H26A 109.5 . . ?
C27 C26 H26B 109.5 . . ?
C27 C26 H26C 109.5 . . ?
C28 C27 C26 113.4(3) . . ?
C29 C27 C26 124.5(3) . . ?
C29 C27 C28 122.1(3) . . ?
C27 C28 H28A 109.5 . . ?
C27 C28 H28B 109.5 . . ?
C27 C28 H28C 109.5 . . ?
H28A C28 H28B 109.5 . . ?
H28A C28 H28C 109.5 . . ?
H28B C28 H28C 109.5 . . ?
C27 C29 C30 122.0(3) . . ?
C27 C29 C34 125.0(2) . . ?
C30 C29 C34 112.8(2) . . ?
O6 C30 C29 123.2(3) . . ?
O6 C30 C31 121.4(3) . . ?
C29 C30 C31 115.4(2) . . ?
C30 C31 H31A 109.4 . . ?
C30 C31 H31B 109.4 . . ?
C30 C31 C32 111.0(2) . . ?
H31A C31 H31B 108.0 . . ?
C32 C31 H31A 109.4 . . ?
C32 C31 H31B 109.4 . . ?
C31 C32 H32 107.4 . . ?
C31 C32 C33 109.9(2) . . ?
C31 C32 C35 110.1(2) . . ?
C33 C32 H32 107.4 . . ?
C35 C32 H32 107.4 . . ?
C35 C32 C33 114.2(2) . . ?
O7 C33 C32 104.67(18) . . ?
O7 C33 C34 110.91(19) . . ?
O7 C33 C38 108.87(18) . . ?
C32 C33 C34 110.44(19) . . ?
C38 C33 C32 110.07(18) . . ?
C38 C33 C34 111.65(18) . . ?
C29 C34 C33 113.3(2) . . ?
C29 C34 H34 108.0 . . ?
C29 C34 H34A 102.8 . . ?
C33 C34 H34 108.0 . . ?
C33 C34 H34A 102.8 . . ?
C36A C34 C29 109.3(4) . . ?
C36A C34 C33 110.0(3) . . ?
C36A C34 H34 108.0 . . ?
C036 C34 C29 107.9(13) . . ?
C036 C34 C33 124.3(12) . . ?
C036 C34 H34A 102.8 . . ?
C32 C35 H35A 109.5 . . ?
C32 C35 H35B 109.5 . . ?
C32 C35 H35C 109.5 . . ?
H35A C35 H35B 109.5 . . ?
H35A C35 H35C 109.5 . . ?
H35B C35 H35C 109.5 . . ?
H37A C37A H37B 120.0 . . ?
C36A C37A H37A 120.0 . . ?
C36A C37A H37B 120.0 . . ?
C33 C38 H38 105.6 . . ?
C33 C38 C42 117.31(19) . . ?
C39 C38 C33 115.87(18) . . ?
C39 C38 H38 105.6 . . ?
C39 C38 C42 105.68(17) . . ?
C42 C38 H38 105.6 . . ?
C38 C39 H39A 110.7 . . ?
C38 C39 H39B 110.7 . . ?
H39A C39 H39B 108.8 . . ?
C40 C39 C38 105.08(18) . . ?
C40 C39 H39A 110.7 . . ?
C40 C39 H39B 110.7 . . ?
C39 C40 H40 108.7 . . ?
C39 C40 C41 103.62(19) . . ?
C41 C40 H40 108.7 . . ?
C47 C40 C39 114.9(2) . . ?
C47 C40 H40 108.7 . . ?
C47 C40 C41 111.9(2) . . ?
O9 C41 C40 110.07(19) . . ?
O9 C41 H41 111.4 . . ?
O9 C41 C42 106.72(19) . . ?
C40 C41 H41 111.4 . . ?
C40 C41 C42 105.62(19) . . ?
C42 C41 H41 111.4 . . ?
O8 C42 C38 112.98(19) . . ?
O8 C42 C41 110.93(18) . . ?
O8 C42 C43 107.21(19) . . ?
C41 C42 C38 105.32(19) . . ?
C43 C42 C38 109.75(18) . . ?
C43 C42 C41 110.7(2) . . ?
C42 C43 H43A 108.1 . . ?
C42 C43 H43B 108.1 . . ?
H43A C43 H43B 107.3 . . ?
C44 C43 C42 116.7(2) . . ?
C44 C43 H43A 108.1 . . ?
C44 C43 H43B 108.1 . . ?
C45 C44 C43 115.4(3) . . ?
C46 C44 C43 122.3(4) . . ?
C46 C44 C45 122.3(4) . . ?
C44 C45 H45A 109.5 . . ?
C44 C45 H45B 109.5 . . ?
C44 C45 H45C 109.5 . . ?
H45A C45 H45B 109.5 . . ?
H45A C45 H45C 109.5 . . ?
H45B C45 H45C 109.5 . . ?
C44 C46 H46A 120.0 . . ?
C44 C46 H46B 120.0 . . ?
H46A C46 H46B 120.0 . . ?
O10 C47 C40 111.5(2) . . ?
O10 C47 H47A 109.3 . . ?
O10 C47 H47B 109.3 . . ?
C40 C47 H47A 109.3 . . ?
C40 C47 H47B 109.3 . . ?
H47A C47 H47B 108.0 . . ?
O9 C48 C49 111.1(2) . . ?
O9 C48 C50 105.4(2) . . ?
O10 C48 O9 109.16(19) . . ?
O10 C48 C49 112.6(2) . . ?
O10 C48 C50 106.7(2) . . ?
C50 C48 C49 111.6(2) . . ?
C48 C49 H49A 109.5 . . ?
C48 C49 H49B 109.5 . . ?
C48 C49 H49C 109.5 . . ?
H49A C49 H49B 109.5 . . ?
H49A C49 H49C 109.5 . . ?
H49B C49 H49C 109.5 . . ?
C48 C50 H50A 109.5 . . ?
C48 C50 H50B 109.5 . . ?
C48 C50 H50C 109.5 . . ?
H50A C50 H50B 109.5 . . ?
H50A C50 H50C 109.5 . . ?
H50B C50 H50C 109.5 . . ?
H37C C37B H37D 120.0 . . ?
C036 C37B H37C 120.0 . . ?
C036 C37B H37D 120.0 . . ?
C34 C36A H36A 121.8 . . ?
C37A C36A C34 116.4(6) . . ?
C37A C36A H36A 121.8 . . ?
C34 C036 H036 112.1 . . ?
C37B C036 C34 136(2) . . ?
C37B C036 H036 112.1 . . ?

loop_
_geom_bond_atom_site_label_1
_geom_bond_atom_site_label_2
_geom_bond_distance
_geom_bond_site_symmetry_2
_geom_bond_publ_flag
O1 C5 1.227(3) . ?
O2 H2 0.8200 . ?
O2 C8 1.433(3) . ?
O3 H3 0.8200 . ?
O3 C17 1.450(3) . ?
O4 C16 1.444(3) . ?
O4 C23 1.444(3) . ?
O5 C22 1.436(3) . ?
O5 C23 1.427(3) . ?
O6 C30 1.234(3) . ?
O7 H7 0.8200 . ?
O7 C33 1.441(3) . ?
O8 H8 0.8200 . ?
O8 C42 1.442(3) . ?
O9 C41 1.442(3) . ?
O9 C48 1.444(3) . ?
O10 C47 1.438(3) . ?
O10 C48 1.423(3) . ?
C1 H1A 0.9600 . ?
C1 H1B 0.9600 . ?
C1 H1C 0.9600 . ?
C1 C2 1.504(4) . ?
C2 C3 1.534(4) . ?
C2 C4 1.344(3) . ?
C3 H3A 0.9600 . ?
C3 H3B 0.9600 . ?
C3 H3C 0.9600 . ?
C4 C5 1.480(4) . ?
C4 C9 1.542(3) . ?
C5 C6 1.500(4) . ?
C6 H6A 0.9700 . ?
C6 H6B 0.9700 . ?
C6 C7 1.533(3) . ?
C7 H7A 0.9800 . ?
C7 C8 1.548(3) . ?
C7 C12 1.537(3) . ?
C8 C9 1.600(3) . ?
C8 C13 1.556(3) . ?
C9 H9 0.9800 . ?
C9 C10 1.515(3) . ?
C10 H10 0.9300 . ?
C10 C11 1.309(4) . ?
C11 H11A 0.9300 . ?
C11 H11B 0.9300 . ?
C12 H12A 0.9600 . ?
C12 H12B 0.9600 . ?
C12 H12C 0.9600 . ?
C13 H13 0.9800 . ?
C13 C14 1.548(3) . ?
C13 C17 1.576(3) . ?
C14 H14A 0.9700 . ?
C14 H14B 0.9700 . ?
C14 C15 1.527(3) . ?
C15 H15 0.9800 . ?
C15 C16 1.533(4) . ?
C15 C22 1.525(3) . ?
C16 H16 0.9800 . ?
C16 C17 1.542(3) . ?
C17 C18 1.550(3) . ?
C18 H18A 0.9700 . ?
C18 H18B 0.9700 . ?
C18 C19 1.511(4) . ?
C19 C20 1.495(4) . ?
C19 C21 1.323(4) . ?
C20 H20A 0.9600 . ?
C20 H20B 0.9600 . ?
C20 H20C 0.9600 . ?
C21 H21A 0.9300 . ?
C21 H21B 0.9300 . ?
C22 H22A 0.9700 . ?
C22 H22B 0.9700 . ?
C23 C24 1.514(4) . ?
C23 C25 1.523(4) . ?
C24 H24A 0.9600 . ?
C24 H24B 0.9600 . ?
C24 H24C 0.9600 . ?
C25 H25A 0.9600 . ?
C25 H25B 0.9600 . ?
C25 H25C 0.9600 . ?
C26 H26A 0.9600 . ?
C26 H26B 0.9600 . ?
C26 H26C 0.9600 . ?
C26 C27 1.516(4) . ?
C27 C28 1.515(4) . ?
C27 C29 1.346(4) . ?
C28 H28A 0.9600 . ?
C28 H28B 0.9600 . ?
C28 H28C 0.9600 . ?
C29 C30 1.490(4) . ?
C29 C34 1.537(3) . ?
C30 C31 1.494(4) . ?
C31 H31A 0.9700 . ?
C31 H31B 0.9700 . ?
C31 C32 1.528(3) . ?
C32 H32 0.9800 . ?
C32 C33 1.555(3) . ?
C32 C35 1.538(3) . ?
C33 C34 1.592(3) . ?
C33 C38 1.549(3) . ?
C34 H34 0.9800 . ?
C34 H34A 0.9800 . ?
C34 C36A 1.524(6) . ?
C34 C036 1.493(17) . ?
C35 H35A 0.9600 . ?
C35 H35B 0.9600 . ?
C35 H35C 0.9600 . ?
C37A H37A 0.9300 . ?
C37A H37B 0.9300 . ?
C37A C36A 1.367(9) . ?
C38 H38 0.9800 . ?
C38 C39 1.541(3) . ?
C38 C42 1.587(3) . ?
C39 H39A 0.9700 . ?
C39 H39B 0.9700 . ?
C39 C40 1.534(3) . ?
C40 H40 0.9800 . ?
C40 C41 1.536(3) . ?
C40 C47 1.528(3) . ?
C41 H41 0.9800 . ?
C41 C42 1.548(3) . ?
C42 C43 1.547(3) . ?
C43 H43A 0.9700 . ?
C43 H43B 0.9700 . ?
C43 C44 1.526(4) . ?
C44 C45 1.494(5) . ?
C44 C46 1.326(5) . ?
C45 H45A 0.9600 . ?
C45 H45B 0.9600 . ?
C45 H45C 0.9600 . ?
C46 H46A 0.9300 . ?
C46 H46B 0.9300 . ?
C47 H47A 0.9700 . ?
C47 H47B 0.9700 . ?
C48 C49 1.537(4) . ?
C48 C50 1.519(4) . ?
C49 H49A 0.9600 . ?
C49 H49B 0.9600 . ?
C49 H49C 0.9600 . ?
C50 H50A 0.9600 . ?
C50 H50B 0.9600 . ?
C50 H50C 0.9600 . ?
C37B H37C 0.9300 . ?
C37B H37D 0.9300 . ?
C37B C036 1.298(18) . ?
C36A H36A 0.9300 . ?
C036 H036 0.9300 . ?

loop_
_geom_torsion_atom_site_label_1
_geom_torsion_atom_site_label_2
_geom_torsion_atom_site_label_3
_geom_torsion_atom_site_label_4
_geom_torsion
_geom_torsion_site_symmetry_1
_geom_torsion_site_symmetry_2
_geom_torsion_site_symmetry_3
_geom_torsion_site_symmetry_4
_geom_torsion_publ_flag
O1 C5 C6 C7 -153.1(3) . . . . ?
O2 C8 C9 C4 127.6(2) . . . . ?
O2 C8 C9 C10 3.9(3) . . . . ?
O2 C8 C13 C14 172.04(18) . . . . ?
O2 C8 C13 C17 46.2(2) . . . . ?
O3 C17 C18 C19 52.5(3) . . . . ?
O4 C16 C17 O3 27.7(2) . . . . ?
O4 C16 C17 C13 -95.4(2) . . . . ?
O4 C16 C17 C18 145.9(2) . . . . ?
O6 C30 C31 C32 150.2(3) . . . . ?
O7 C33 C34 C29 -133.1(2) . . . . ?
O7 C33 C34 C36A -10.4(4) . . . . ?
O7 C33 C34 C036 1.3(13) . . . . ?
O7 C33 C38 C39 -172.26(18) . . . . ?
O7 C33 C38 C42 -46.2(2) . . . . ?
O8 C42 C43 C44 -52.7(3) . . . . ?
O9 C41 C42 O8 -26.0(2) . . . . ?
O9 C41 C42 C38 96.6(2) . . . . ?
O9 C41 C42 C43 -144.86(19) . . . . ?
C1 C2 C4 C5 -176.3(3) . . . . ?
C1 C2 C4 C9 1.0(4) . . . . ?
C2 C4 C5 O1 30.0(4) . . . . ?
C2 C4 C5 C6 -150.1(2) . . . . ?
C2 C4 C9 C8 129.7(2) . . . . ?
C2 C4 C9 C10 -103.3(3) . . . . ?
C3 C2 C4 C5 4.6(4) . . . . ?
C3 C2 C4 C9 -178.1(2) . . . . ?
C4 C5 C6 C7 27.0(3) . . . . ?
C4 C9 C10 C11 108.1(3) . . . . ?
C5 C4 C9 C8 -52.7(3) . . . . ?
C5 C4 C9 C10 74.2(3) . . . . ?
C5 C6 C7 C8 -68.1(3) . . . . ?
C5 C6 C7 C12 165.9(2) . . . . ?
C6 C7 C8 O2 -74.0(2) . . . . ?
C6 C7 C8 C9 45.2(2) . . . . ?
C6 C7 C8 C13 168.36(19) . . . . ?
C7 C8 C9 C4 11.6(3) . . . . ?
C7 C8 C9 C10 -112.0(2) . . . . ?
C7 C8 C13 C14 -73.2(2) . . . . ?
C7 C8 C13 C17 160.99(18) . . . . ?
C8 C9 C10 C11 -125.3(3) . . . . ?
C8 C13 C14 C15 -153.92(19) . . . . ?
C8 C13 C17 O3 9.3(3) . . . . ?
C8 C13 C17 C16 131.12(19) . . . . ?
C8 C13 C17 C18 -109.7(2) . . . . ?
C9 C4 C5 O1 -147.6(3) . . . . ?
C9 C4 C5 C6 32.3(3) . . . . ?
C9 C8 C13 C14 49.1(3) . . . . ?
C9 C8 C13 C17 -76.7(2) . . . . ?
C12 C7 C8 O2 50.0(3) . . . . ?
C12 C7 C8 C9 169.3(2) . . . . ?
C12 C7 C8 C13 -67.6(3) . . . . ?
C13 C8 C9 C4 -110.1(2) . . . . ?
C13 C8 C9 C10 126.3(2) . . . . ?
C13 C14 C15 C16 36.4(2) . . . . ?
C13 C14 C15 C22 158.7(2) . . . . ?
C13 C17 C18 C19 175.6(2) . . . . ?
C14 C13 C17 O3 -121.82(19) . . . . ?
C14 C13 C17 C16 0.0(2) . . . . ?
C14 C13 C17 C18 119.2(2) . . . . ?
C14 C15 C16 O4 78.9(2) . . . . ?
C14 C15 C16 C17 -36.6(2) . . . . ?
C14 C15 C22 O5 -73.2(3) . . . . ?
C15 C16 C17 O3 145.58(18) . . . . ?
C15 C16 C17 C13 22.5(2) . . . . ?
C15 C16 C17 C18 -96.2(2) . . . . ?
C16 O4 C23 O5 -62.2(3) . . . . ?
C16 O4 C23 C24 -176.1(2) . . . . ?
C16 O4 C23 C25 62.0(3) . . . . ?
C16 C15 C22 O5 44.3(3) . . . . ?
C16 C17 C18 C19 -68.6(3) . . . . ?
C17 C13 C14 C15 -22.6(2) . . . . ?
C17 C18 C19 C20 -85.2(3) . . . . ?
C17 C18 C19 C21 96.8(3) . . . . ?
C22 O5 C23 O4 60.1(3) . . . . ?
C22 O5 C23 C24 173.3(2) . . . . ?
C22 O5 C23 C25 -63.5(3) . . . . ?
C22 C15 C16 O4 -46.0(3) . . . . ?
C22 C15 C16 C17 -161.5(2) . . . . ?
C23 O4 C16 C15 56.0(3) . . . . ?
C23 O4 C16 C17 171.0(2) . . . . ?
C23 O5 C22 C15 -52.6(3) . . . . ?
C26 C27 C29 C30 -5.9(4) . . . . ?
C26 C27 C29 C34 177.4(3) . . . . ?
C27 C29 C30 O6 -26.5(4) . . . . ?
C27 C29 C30 C31 153.8(3) . . . . ?
C27 C29 C34 C33 -128.8(3) . . . . ?
C27 C29 C34 C36A 108.1(4) . . . . ?
C27 C29 C34 C036 89.5(11) . . . . ?
C28 C27 C29 C30 174.3(3) . . . . ?
C28 C27 C29 C34 -2.3(4) . . . . ?
C29 C30 C31 C32 -30.1(3) . . . . ?
C29 C34 C36A C37A -110.9(6) . . . . ?
C29 C34 C036 C37B 36(4) . . . . ?
C30 C29 C34 C33 54.2(3) . . . . ?
C30 C29 C34 C36A -68.8(4) . . . . ?
C30 C29 C34 C036 -87.4(11) . . . . ?
C30 C31 C32 C33 66.9(3) . . . . ?
C30 C31 C32 C35 -166.4(2) . . . . ?
C31 C32 C33 O7 79.5(2) . . . . ?
C31 C32 C33 C34 -39.9(3) . . . . ?
C31 C32 C33 C38 -163.67(19) . . . . ?
C32 C33 C34 C29 -17.5(3) . . . . ?
C32 C33 C34 C36A 105.2(4) . . . . ?
C32 C33 C34 C036 116.9(13) . . . . ?
C32 C33 C38 C39 73.5(2) . . . . ?
C32 C33 C38 C42 -160.40(19) . . . . ?
C33 C34 C36A C37A 124.1(5) . . . . ?
C33 C34 C036 C37B -101(3) . . . . ?
C33 C38 C39 C40 156.68(19) . . . . ?
C33 C38 C42 O8 -12.4(3) . . . . ?
C33 C38 C42 C41 -133.6(2) . . . . ?
C33 C38 C42 C43 107.2(2) . . . . ?
C34 C29 C30 O6 150.5(3) . . . . ?
C34 C29 C30 C31 -29.1(3) . . . . ?
C34 C33 C38 C39 -49.5(3) . . . . ?
C34 C33 C38 C42 76.6(2) . . . . ?
C35 C32 C33 O7 -44.8(3) . . . . ?
C35 C32 C33 C34 -164.2(2) . . . . ?
C35 C32 C33 C38 72.0(2) . . . . ?
C38 C33 C34 C29 105.3(2) . . . . ?
C38 C33 C34 C36A -132.0(4) . . . . ?
C38 C33 C34 C036 -120.3(13) . . . . ?
C38 C39 C40 C41 -37.9(2) . . . . ?
C38 C39 C40 C47 -160.3(2) . . . . ?
C38 C42 C43 C44 -175.7(3) . . . . ?
C39 C38 C42 O8 118.5(2) . . . . ?
C39 C38 C42 C41 -2.7(2) . . . . ?
C39 C38 C42 C43 -121.9(2) . . . . ?
C39 C40 C41 O9 -78.6(2) . . . . ?
C39 C40 C41 C42 36.2(2) . . . . ?
C39 C40 C47 O10 71.9(3) . . . . ?
C40 C41 C42 O8 -143.11(19) . . . . ?
C40 C41 C42 C38 -20.6(2) . . . . ?
C40 C41 C42 C43 98.0(2) . . . . ?
C41 O9 C48 O10 60.9(3) . . . . ?
C41 O9 C48 C49 -63.8(3) . . . . ?
C41 O9 C48 C50 175.2(2) . . . . ?
C41 C40 C47 O10 -45.9(3) . . . . ?
C41 C42 C43 C44 68.5(3) . . . . ?
C42 C38 C39 C40 24.9(2) . . . . ?
C42 C43 C44 C45 85.9(3) . . . . ?
C42 C43 C44 C46 -96.4(4) . . . . ?
C47 O10 C48 O9 -60.2(3) . . . . ?
C47 O10 C48 C49 63.7(3) . . . . ?
C47 O10 C48 C50 -173.6(2) . . . . ?
C47 C40 C41 O9 45.7(3) . . . . ?
C47 C40 C41 C42 160.58(19) . . . . ?
C48 O9 C41 C40 -54.2(3) . . . . ?
C48 O9 C41 C42 -168.33(19) . . . . ?
C48 O10 C47 C40 54.1(3) . . . . ?
